data_7007943
loop_
_publ_author_name
'Fontecha, Julia Barreira'
'Goetz, Sandrine'
'McKee, Vickie'

_publ_section_title
;
 Dinuclear complexes of a pseudocalixarene macrocycle: structural
 consequences of intramolecular hydrogen bonding.
;
_journal_issue 5
_journal_name_full 'Dalton transactions (Cambridge, England : 2003)'
_journal_page_first 923
_journal_page_last 929
_journal_paper_doi 10.1039/b413639j
_journal_year 2005
_chemical_formula_sum 'C64 H90 N10 Ni2 O17'
_chemical_formula_weight 1388.88
_chemical_name_systematic
;
?
;
_space_group_IT_number 14
_symmetry_cell_setting monoclinic
_symmetry_space_group_name_Hall '-P 2ybc'
_symmetry_space_group_name_H-M 'P 1 21/c 1'
_atom_sites_solution_hydrogens geom
_atom_sites_solution_primary direct
_atom_sites_solution_secondary difmap
_audit_creation_method SHELXL-97
_cell_angle_alpha 90.00
_cell_angle_beta 99.6140(10)
_cell_angle_gamma 90.00
_cell_formula_units_Z 4
_cell_length_a 13.3462(5)
_cell_length_b 31.9837(13)
_cell_length_c 16.4255(6)
_cell_measurement_reflns_used 8986
_cell_measurement_temperature 150(2)
_cell_measurement_theta_max 26.91
_cell_measurement_theta_min 2.22
_cell_volume 6912.9(5)
_computing_cell_refinement 'Bruker SMART'
_computing_data_collection 'Bruker SMART'
_computing_data_reduction 'Bruker SAINT'
_computing_molecular_graphics 'Bruker SHELXTL'
_computing_publication_material 'Bruker SHELXTL'
_computing_structure_refinement 'SHELXL-97 (Sheldrick, 1997)'
_computing_structure_solution 'SHELXS-97 (Sheldrick, 1990)'
_diffrn_ambient_temperature 150(2)
_diffrn_measured_fraction_theta_full 1.000
_diffrn_measured_fraction_theta_max 1.000
_diffrn_measurement_device_type 'CCD area detector'
_diffrn_measurement_method 'phi and omega scans'
_diffrn_radiation_monochromator graphite
_diffrn_radiation_source 'normal-focus sealed tube'
_diffrn_radiation_type MoK\a
_diffrn_radiation_wavelength 0.71073
_diffrn_reflns_av_R_equivalents 0.0558
_diffrn_reflns_av_sigmaI/netI 0.0560
_diffrn_reflns_limit_h_max 15
_diffrn_reflns_limit_h_min -15
_diffrn_reflns_limit_k_max 37
_diffrn_reflns_limit_k_min -38
_diffrn_reflns_limit_l_max 19
_diffrn_reflns_limit_l_min -19
_diffrn_reflns_number 50389
_diffrn_reflns_theta_full 25.00
_diffrn_reflns_theta_max 25.00
_diffrn_reflns_theta_min 1.41
_diffrn_standards_number 0
_exptl_absorpt_coefficient_mu 0.618
_exptl_absorpt_correction_T_max 1.00000
_exptl_absorpt_correction_T_min 0.856645
_exptl_absorpt_correction_type multi-scan
_exptl_crystal_colour green
_exptl_crystal_density_diffrn 1.334
_exptl_crystal_density_method 'not measured'
_exptl_crystal_description plate
_exptl_crystal_F_000 2944
_exptl_crystal_size_max 0.22
_exptl_crystal_size_mid 0.15
_exptl_crystal_size_min 0.04
_refine_diff_density_max 0.874
_refine_diff_density_min -0.806
_refine_diff_density_rms 0.083
_refine_ls_extinction_method none
_refine_ls_goodness_of_fit_ref 1.127
_refine_ls_hydrogen_treatment mixed
_refine_ls_matrix_type full
_refine_ls_number_parameters 826
_refine_ls_number_reflns 12167
_refine_ls_number_restraints 24
_refine_ls_restrained_S_all 1.130
_refine_ls_R_factor_all 0.0902
_refine_ls_R_factor_gt 0.0627
_refine_ls_shift/su_max 0.000
_refine_ls_shift/su_mean 0.000
_refine_ls_structure_factor_coef Fsqd
_refine_ls_weighting_details 'calc w=1/[\s^2^(Fo^2^)+(0.1082P)^2^+0.0000P] where P=(Fo^2^+2Fc^2^)/3'
_refine_ls_weighting_scheme calc
_refine_ls_wR_factor_gt 0.1767
_refine_ls_wR_factor_ref 0.1922
_reflns_number_gt 8067
_reflns_number_total 12167
_reflns_threshold_expression >2sigma(I)
_cod_data_source_file b413639j.txt
_cod_data_source_block Complex6a
_cod_depositor_comments
;
The following automatic conversions were performed:
'_symmetry_cell_setting' value 'Monoclinic' changed to 'monoclinic'
according to '/home/saulius/struct/CIF-dictionaries/cif_core.dic'
dictionary named 'cif_core.dic' version 2.4.1 from 2010-06-29.

Automatic conversion script
Id: cif_fix_enum 1527 2010-12-29 10:47:43Z saulius 
;
_cod_original_sg_symbol_H-M P2(1)/c
_cod_database_code 7007943

loop_
_symmetry_equiv_pos_as_xyz
'x, y, z'
'-x, y+1/2, -z+1/2'
'-x, -y, -z'
'x, -y-1/2, z-1/2'

loop_
_atom_site_label
_atom_site_type_symbol
_atom_site_fract_x
_atom_site_fract_y
_atom_site_fract_z
_atom_site_U_iso_or_equiv
_atom_site_adp_type
_atom_site_occupancy
_atom_site_symmetry_multiplicity
_atom_site_calc_flag
_atom_site_refinement_flags
_atom_site_disorder_assembly
_atom_site_disorder_group
Ni1 Ni 0.08891(4) 0.181465(17) 0.06288(3) 0.02883(16) Uani 1 1 d . . .
Ni2 Ni 0.41083(4) 0.202082(16) 0.00434(3) 0.02859(16) Uani 1 1 d . . .
O1 O 0.16137(19) 0.23782(8) 0.07299(17) 0.0293(6) Uani 1 1 d . . .
C1 C 0.1126(3) 0.27312(13) 0.0904(3) 0.0304(9) Uani 1 1 d . . .
C2 C 0.0094(3) 0.27904(14) 0.0558(3) 0.0334(10) Uani 1 1 d . B .
C3 C -0.0386(3) 0.31588(14) 0.0741(3) 0.0382(11) Uani 1 1 d . . .
H3 H -0.1078 0.3200 0.0504 0.046 Uiso 1 1 calc R . .
C4 C 0.0109(3) 0.34688(14) 0.1258(3) 0.0393(11) Uani 1 1 d . . .
C5 C -0.0471(4) 0.38508(15) 0.1499(3) 0.0460(12) Uani 1 1 d . . .
C6 C -0.1119(5) 0.3711(2) 0.2125(4) 0.083(2) Uani 1 1 d . . .
H6A H -0.1496 0.3951 0.2290 0.125 Uiso 1 1 calc R . .
H6B H -0.0681 0.3596 0.2611 0.125 Uiso 1 1 calc R . .
H6C H -0.1599 0.3496 0.1878 0.125 Uiso 1 1 calc R . .
C7 C -0.1101(6) 0.4047(2) 0.0758(4) 0.088(2) Uani 1 1 d . . .
H7A H -0.0661 0.4130 0.0365 0.132 Uiso 1 1 calc R . .
H7B H -0.1449 0.4294 0.0929 0.132 Uiso 1 1 calc R . .
H7C H -0.1605 0.3845 0.0496 0.132 Uiso 1 1 calc R . .
C8 C 0.0243(5) 0.4181(2) 0.1941(6) 0.104(3) Uani 1 1 d . . .
H8A H 0.0690 0.4284 0.1568 0.156 Uiso 1 1 calc R . .
H8B H 0.0654 0.4058 0.2432 0.156 Uiso 1 1 calc R . .
H8C H -0.0156 0.4414 0.2106 0.156 Uiso 1 1 calc R . .
C9 C 0.1120(3) 0.33947(14) 0.1587(3) 0.0353(10) Uani 1 1 d . . .
H9 H 0.1477 0.3597 0.1947 0.042 Uiso 1 1 calc R . .
C10 C 0.1635(3) 0.30350(13) 0.1411(3) 0.0300(10) Uani 1 1 d . . .
C11 C 0.2738(3) 0.29758(13) 0.1808(2) 0.0279(9) Uani 1 1 d . . .
H11A H 0.2862 0.2675 0.1922 0.034 Uiso 1 1 calc R . .
H11B H 0.2857 0.3125 0.2344 0.034 Uiso 1 1 calc R . .
C12 C 0.3495(3) 0.31328(13) 0.1283(3) 0.0307(10) Uani 1 1 d . C .
C13 C 0.3917(3) 0.35222(13) 0.1424(3) 0.0332(10) Uani 1 1 d . . .
H13 H 0.3729 0.3686 0.1857 0.040 Uiso 1 1 calc R . .
C14 C 0.4623(3) 0.36919(13) 0.0953(3) 0.0347(10) Uani 1 1 d . . .
C15 C 0.5138(3) 0.41116(14) 0.1159(3) 0.0407(11) Uani 1 1 d . . .
C16 C 0.4498(5) 0.44100(18) 0.1585(5) 0.087(2) Uani 1 1 d . . .
H16A H 0.4863 0.4675 0.1701 0.130 Uiso 1 1 calc R . .
H16B H 0.4373 0.4285 0.2103 0.130 Uiso 1 1 calc R . .
H16C H 0.3849 0.4461 0.1223 0.130 Uiso 1 1 calc R . .
C17 C 0.5372(6) 0.4323(2) 0.0377(4) 0.096(3) Uani 1 1 d . . .
H17A H 0.5700 0.4594 0.0521 0.144 Uiso 1 1 calc R . .
H17B H 0.4737 0.4367 -0.0010 0.144 Uiso 1 1 calc R . .
H17C H 0.5827 0.4145 0.0119 0.144 Uiso 1 1 calc R . .
C18 C 0.6141(4) 0.40323(19) 0.1732(5) 0.079(2) Uani 1 1 d . . .
H18A H 0.6487 0.4299 0.1874 0.119 Uiso 1 1 calc R . .
H18B H 0.6572 0.3852 0.1454 0.119 Uiso 1 1 calc R . .
H18C H 0.6008 0.3895 0.2237 0.119 Uiso 1 1 calc R . .
C19 C 0.4842(3) 0.34458(14) 0.0316(3) 0.0360(10) Uani 1 1 d . . .
H19 H 0.5294 0.3551 -0.0024 0.043 Uiso 1 1 calc R . .
C20 C 0.4424(3) 0.30450(13) 0.0148(3) 0.0288(9) Uani 1 1 d . C .
C21 C 0.3746(3) 0.28824(13) 0.0631(3) 0.0320(10) Uani 1 1 d . . .
O2 O 0.3334(2) 0.24994(9) 0.04808(18) 0.0318(7) Uani 1 1 d . C .
C22 C 0.4722(3) 0.28269(14) -0.0557(3) 0.0308(10) Uani 1 1 d . . .
H22 H 0.5062 0.2989 -0.0912 0.037 Uiso 1 1 calc R C .
N1 N 0.4571(2) 0.24411(11) -0.0746(2) 0.0312(8) Uani 1 1 d . C .
C23 C 0.4858(3) 0.23075(14) -0.1534(3) 0.0369(10) Uani 1 1 d . . .
H23A H 0.5228 0.2539 -0.1754 0.044 Uiso 1 1 calc R C .
H23B H 0.4232 0.2254 -0.1937 0.044 Uiso 1 1 calc R . .
C24 C 0.5521(4) 0.19158(16) -0.1465(3) 0.0455(12) Uani 1 1 d . C .
H24 H 0.5699 0.1865 -0.2025 0.055 Uiso 1 1 calc R . .
O3 O 0.6446(3) 0.19736(13) -0.0917(2) 0.0625(11) Uani 1 1 d . . .
C25 C 0.5004(4) 0.15221(16) -0.1227(3) 0.0482(13) Uani 1 1 d . . .
H25A H 0.4336 0.1492 -0.1588 0.058 Uiso 1 1 calc R C .
H25B H 0.5423 0.1276 -0.1315 0.058 Uiso 1 1 calc R . .
N2 N 0.4858(3) 0.15312(12) -0.0368(2) 0.0358(9) Uani 1 1 d . C .
C26 C 0.5280(3) 0.12380(14) 0.0101(3) 0.0376(11) Uani 1 1 d . . .
H26 H 0.5662 0.1037 -0.0144 0.045 Uiso 1 1 calc R C .
C27 C 0.5229(3) 0.11840(13) 0.0970(3) 0.0315(10) Uani 1 1 d . C .
C28 C 0.5989(3) 0.09411(14) 0.1441(3) 0.0377(11) Uani 1 1 d . . .
H28 H 0.6476 0.0808 0.1169 0.045 Uiso 1 1 calc R C .
C29 C 0.6059(3) 0.08877(14) 0.2281(3) 0.0370(11) Uani 1 1 d . C .
C30 C 0.6959(4) 0.06502(18) 0.2771(3) 0.0519(14) Uani 1 1 d . . .
C31 C 0.7929(4) 0.0907(3) 0.2731(4) 0.091(3) Uani 1 1 d . C .
H31A H 0.7864 0.1184 0.2970 0.137 Uiso 1 1 calc R . .
H31B H 0.8021 0.0936 0.2154 0.137 Uiso 1 1 calc R . .
H31C H 0.8519 0.0763 0.3044 0.137 Uiso 1 1 calc R . .
C32 C 0.6858(4) 0.0598(2) 0.3684(3) 0.0617(16) Uani 1 1 d . C .
H32A H 0.6803 0.0874 0.3932 0.093 Uiso 1 1 calc R . .
H32B H 0.7458 0.0453 0.3977 0.093 Uiso 1 1 calc R . .
H32C H 0.6248 0.0434 0.3724 0.093 Uiso 1 1 calc R . .
C33 C 0.7031(6) 0.0214(2) 0.2398(4) 0.094(3) Uani 1 1 d . C .
H33A H 0.6403 0.0059 0.2420 0.141 Uiso 1 1 calc R . .
H33B H 0.7609 0.0063 0.2712 0.141 Uiso 1 1 calc R . .
H33C H 0.7128 0.0241 0.1822 0.141 Uiso 1 1 calc R . .
C34 C 0.5296(3) 0.10771(14) 0.2646(3) 0.0351(10) Uani 1 1 d . . .
H34 H 0.5314 0.1042 0.3223 0.042 Uiso 1 1 calc R C .
C35 C 0.4512(3) 0.13146(12) 0.2202(3) 0.0289(9) Uani 1 1 d . C .
C36 C 0.4481(3) 0.13683(12) 0.1357(3) 0.0286(9) Uani 1 1 d . . .
O4 O 0.3740(2) 0.16027(9) 0.08968(17) 0.0306(7) Uani 1 1 d . C .
C37 C 0.3739(3) 0.15199(13) 0.2657(3) 0.0293(9) Uani 1 1 d . . .
H37A H 0.3559 0.1797 0.2404 0.035 Uiso 1 1 calc R C .
H37B H 0.4062 0.1568 0.3237 0.035 Uiso 1 1 calc R . .
C38 C 0.2766(3) 0.12713(12) 0.2653(2) 0.0272(9) Uani 1 1 d . C .
C39 C 0.2633(3) 0.10367(12) 0.3331(3) 0.0286(9) Uani 1 1 d . . .
H39 H 0.3159 0.1035 0.3799 0.034 Uiso 1 1 calc R C .
C40 C 0.1749(3) 0.07989(13) 0.3359(3) 0.0320(10) Uani 1 1 d . C .
C41 C 0.1658(3) 0.05507(15) 0.4151(3) 0.0383(11) Uani 1 1 d . . .
C42 C 0.1847(4) 0.08397(17) 0.4896(3) 0.0504(13) Uani 1 1 d . C .
H42A H 0.2521 0.0967 0.4936 0.076 Uiso 1 1 calc R . .
H42B H 0.1813 0.0679 0.5398 0.076 Uiso 1 1 calc R . .
H42C H 0.1328 0.1059 0.4834 0.076 Uiso 1 1 calc R . .
C43 C 0.2462(4) 0.02010(16) 0.4244(3) 0.0538(14) Uani 1 1 d . C .
H43A H 0.3140 0.0325 0.4286 0.081 Uiso 1 1 calc R . .
H43B H 0.2334 0.0016 0.3762 0.081 Uiso 1 1 calc R . .
H43C H 0.2422 0.0039 0.4745 0.081 Uiso 1 1 calc R . .
C44 C 0.0603(4) 0.03491(17) 0.4095(3) 0.0518(14) Uani 1 1 d . C .
H44A H 0.0478 0.0163 0.3615 0.078 Uiso 1 1 calc R . .
H44B H 0.0082 0.0568 0.4037 0.078 Uiso 1 1 calc R . .
H44C H 0.0575 0.0188 0.4598 0.078 Uiso 1 1 calc R . .
C45 C 0.1018(3) 0.08028(13) 0.2659(3) 0.0337(10) Uani 1 1 d . . .
H45 H 0.0427 0.0637 0.2652 0.040 Uiso 1 1 calc R C .
C46 C 0.1104(3) 0.10407(13) 0.1952(3) 0.0301(9) Uani 1 1 d . C .
C47 C 0.1987(3) 0.12844(13) 0.1959(3) 0.0280(9) Uani 1 1 d . . .
O5 O 0.2083(2) 0.15359(9) 0.13257(17) 0.0314(7) Uani 1 1 d . C .
C48 C 0.0305(3) 0.10099(14) 0.1235(3) 0.0356(10) Uani 1 1 d . . .
H48 H -0.0154 0.0782 0.1228 0.043 Uiso 1 1 calc R C .
N3 N 0.0153(2) 0.12543(11) 0.0617(2) 0.0309(8) Uani 1 1 d . B .
C49 C -0.0624(3) 0.11363(15) -0.0081(3) 0.0433(12) Uani 1 1 d . . .
H49A H -0.0991 0.0887 0.0073 0.052 Uiso 1 1 calc R A 1
H49B H -0.0288 0.1058 -0.0553 0.052 Uiso 1 1 calc R A 1
C50 C -0.1388(3) 0.14816(17) -0.0352(3) 0.0477(13) Uani 0.50 1 d P B 1
H50 H -0.1656 0.1574 0.0152 0.057 Uiso 0.50 1 calc PR B 1
O6 O -0.2192(5) 0.1324(2) -0.0886(5) 0.0546(19) Uani 0.50 1 d P B 1
C50' C -0.1388(3) 0.14816(17) -0.0352(3) 0.0477(13) Uani 0.50 1 d P B 2
H50' H -0.1845 0.1358 -0.0836 0.057 Uiso 0.50 1 calc PR B 2
O6' O -0.1987(5) 0.1545(2) 0.0184(4) 0.056(2) Uani 0.50 1 d P B 2
C51 C -0.0948(3) 0.18707(15) -0.0710(3) 0.0421(12) Uani 1 1 d . . .
H51A H -0.0566 0.1784 -0.1149 0.050 Uiso 1 1 calc R B 1
H51B H -0.1513 0.2054 -0.0964 0.050 Uiso 1 1 calc R B 1
N4 N -0.0277(3) 0.21052(12) -0.0082(2) 0.0334(8) Uani 1 1 d . B .
C52 C -0.0499(3) 0.24916(15) 0.0018(3) 0.0368(11) Uani 1 1 d . . .
H52 H -0.1116 0.2591 -0.0296 0.044 Uiso 1 1 calc R B .
N11 N 0.1985(3) 0.17805(16) -0.0918(3) 0.0569(12) Uani 1 1 d . . .
O11 O 0.1622(4) 0.16439(12) -0.0347(3) 0.0731(13) Uani 1 1 d . C .
O12 O 0.2857(2) 0.19124(11) -0.0908(2) 0.0479(9) Uani 1 1 d . C .
O13 O 0.1284(5) 0.1880(2) -0.1494(4) 0.139(2) Uani 1 1 d . C .
O61 O 0.0314(2) 0.19576(9) 0.17278(17) 0.0322(7) Uani 1 1 d D . .
C61 C 0.0931(3) 0.20612(13) 0.2348(3) 0.0314(10) Uani 1 1 d D . .
H61 H 0.1541 0.2193 0.2258 0.038 Uiso 1 1 calc R . .
N61 N 0.0811(3) 0.20041(11) 0.3114(2) 0.0331(8) Uani 1 1 d D . .
C62 C 0.1575(4) 0.21272(16) 0.3814(3) 0.0463(12) Uani 1 1 d D . .
H62A H 0.1336 0.2056 0.4329 0.069 Uiso 1 1 calc R . .
H62B H 0.1691 0.2429 0.3793 0.069 Uiso 1 1 calc R . .
H62C H 0.2211 0.1979 0.3789 0.069 Uiso 1 1 calc R . .
C63 C -0.0083(4) 0.17850(17) 0.3318(3) 0.0484(13) Uani 1 1 d D . .
H63A H -0.0038 0.1772 0.3919 0.073 Uiso 1 1 calc R . .
H63B H -0.0106 0.1501 0.3093 0.073 Uiso 1 1 calc R . .
H63C H -0.0700 0.1936 0.3076 0.073 Uiso 1 1 calc R . .
O71 O 0.5332(2) 0.21832(10) 0.09455(18) 0.0381(7) Uani 0.70 1 d PD C 1
C71 C 0.6215(5) 0.2137(3) 0.1079(5) 0.0419(18) Uani 0.70 1 d PD C 1
H71 H 0.6444 0.1906 0.0796 0.050 Uiso 0.70 1 calc PR C 1
N71 N 0.6938(3) 0.23385(12) 0.1536(2) 0.0400(9) Uani 0.70 1 d PD C 1
C72 C 0.7992(5) 0.2265(3) 0.1661(6) 0.065(2) Uani 0.70 1 d PD C 1
H72A H 0.8132 0.2014 0.1357 0.098 Uiso 0.70 1 calc PR C 1
H72B H 0.8242 0.2224 0.2251 0.098 Uiso 0.70 1 calc PR C 1
H72C H 0.8337 0.2505 0.1461 0.098 Uiso 0.70 1 calc PR C 1
C73 C 0.6645(6) 0.2770(3) 0.1804(6) 0.069(2) Uani 0.70 1 d PD C 1
H73A H 0.6916 0.2983 0.1472 0.104 Uiso 0.70 1 calc PR C 1
H73B H 0.6928 0.2812 0.2389 0.104 Uiso 0.70 1 calc PR C 1
H73C H 0.5903 0.2793 0.1727 0.104 Uiso 0.70 1 calc PR C 1
O71' O 0.5332(2) 0.21832(10) 0.09455(18) 0.0381(7) Uani 0.30 1 d PD C 2
C71' C 0.6122(8) 0.2383(4) 0.1022(9) 0.027(4) Uani 0.30 1 d PD C 2
H71' H 0.6126 0.2605 0.0639 0.033 Uiso 0.30 1 calc PR C 2
N71' N 0.6938(3) 0.23385(12) 0.1536(2) 0.0400(9) Uani 0.30 1 d PD C 2
C72' C 0.7107(14) 0.1940(6) 0.2040(14) 0.086(9) Uani 0.30 1 d PD C 2
H72D H 0.6504 0.1761 0.1914 0.130 Uiso 0.30 1 calc PR C 2
H72E H 0.7228 0.2009 0.2629 0.130 Uiso 0.30 1 calc PR C 2
H72F H 0.7698 0.1791 0.1901 0.130 Uiso 0.30 1 calc PR C 2
C73' C 0.7865(11) 0.2592(6) 0.1686(15) 0.067(7) Uani 0.30 1 d PD C 2
H73D H 0.8452 0.2417 0.1629 0.101 Uiso 0.30 1 calc PR C 2
H73E H 0.7954 0.2708 0.2246 0.101 Uiso 0.30 1 calc PR C 2
H73F H 0.7811 0.2821 0.1284 0.101 Uiso 0.30 1 calc PR C 2
N22 N 0.7119(4) 0.3018(3) -0.0751(5) 0.0808(19) Uani 1 1 d . . .
O21 O 0.7053(4) 0.2798(4) -0.0240(5) 0.210(5) Uani 1 1 d . . .
O22 O 0.7248(6) 0.2808(3) -0.1354(5) 0.173(4) Uani 1 1 d . . .
O23 O 0.7006(7) 0.3354(2) -0.0718(9) 0.229(6) Uani 1 1 d . . .
O81 O 0.5699(7) 0.4566(2) 0.3789(4) 0.148(3) Uani 1 1 d . . .
C81 C 0.6692(8) 0.4547(3) 0.3799(7) 0.128(4) Uani 1 1 d . . .
H81 H 0.7116 0.4328 0.4050 0.153 Uiso 1 1 calc R . .
N81 N 0.7028(4) 0.48758(15) 0.3409(3) 0.0707(15) Uani 1 1 d . . .
C82 C 0.6520(6) 0.5244(2) 0.3052(5) 0.085(2) Uani 1 1 d . . .
H82A H 0.5802 0.5233 0.3112 0.127 Uiso 1 1 calc R . .
H82B H 0.6574 0.5258 0.2465 0.127 Uiso 1 1 calc R . .
H82C H 0.6837 0.5492 0.3336 0.127 Uiso 1 1 calc R . .
C83 C 0.8130(6) 0.4844(3) 0.3363(5) 0.099(2) Uani 1 1 d . . .
H83A H 0.8504 0.5059 0.3715 0.148 Uiso 1 1 calc R . .
H83B H 0.8230 0.4886 0.2791 0.148 Uiso 1 1 calc R . .
H83C H 0.8381 0.4567 0.3553 0.148 Uiso 1 1 calc R . .
H2 H 0.2949 0.1550 0.1013 0.040 Uiso 1 1 d . . .
H1 H 0.2333 0.2413 0.0593 0.040 Uiso 1 1 d . . .

loop_
_atom_site_aniso_label
_atom_site_aniso_U_11
_atom_site_aniso_U_22
_atom_site_aniso_U_33
_atom_site_aniso_U_23
_atom_site_aniso_U_13
_atom_site_aniso_U_12
Ni1 0.0230(3) 0.0305(3) 0.0316(3) 0.0018(2) 0.0005(2) 0.0014(2)
Ni2 0.0254(3) 0.0292(3) 0.0310(3) 0.0005(2) 0.0042(2) 0.0043(2)
O1 0.0181(14) 0.0298(16) 0.0407(17) 0.0013(13) 0.0069(12) 0.0042(12)
C1 0.025(2) 0.029(2) 0.038(2) 0.0108(19) 0.0085(18) 0.0058(18)
C2 0.024(2) 0.037(3) 0.041(3) 0.011(2) 0.0093(19) 0.0063(19)
C3 0.028(2) 0.040(3) 0.049(3) 0.012(2) 0.013(2) 0.011(2)
C4 0.038(3) 0.031(2) 0.054(3) 0.011(2) 0.021(2) 0.010(2)
C5 0.044(3) 0.036(3) 0.063(3) 0.008(2) 0.023(2) 0.018(2)
C6 0.105(5) 0.059(4) 0.105(5) 0.020(4) 0.071(5) 0.029(4)
C7 0.121(6) 0.067(4) 0.077(4) 0.016(4) 0.015(4) 0.061(4)
C8 0.076(5) 0.056(4) 0.187(9) -0.037(5) 0.041(5) 0.021(4)
C9 0.038(3) 0.031(2) 0.040(3) 0.007(2) 0.013(2) 0.006(2)
C10 0.026(2) 0.027(2) 0.038(2) 0.0104(19) 0.0087(18) 0.0045(18)
C11 0.029(2) 0.026(2) 0.029(2) 0.0006(17) 0.0042(18) 0.0042(17)
C12 0.027(2) 0.028(2) 0.036(2) 0.0037(18) 0.0033(18) 0.0057(18)
C13 0.031(2) 0.030(2) 0.037(2) 0.0018(19) -0.0003(19) 0.0048(19)
C14 0.029(2) 0.029(2) 0.044(3) 0.004(2) 0.001(2) 0.0017(18)
C15 0.034(3) 0.035(3) 0.051(3) -0.003(2) 0.002(2) -0.005(2)
C16 0.067(4) 0.046(4) 0.153(7) -0.033(4) 0.034(4) -0.016(3)
C17 0.161(7) 0.054(4) 0.074(4) 0.001(3) 0.021(5) -0.063(5)
C18 0.054(4) 0.055(4) 0.115(6) -0.005(4) -0.025(4) -0.012(3)
C19 0.027(2) 0.038(3) 0.042(3) 0.011(2) 0.0034(19) 0.0041(19)
C20 0.020(2) 0.029(2) 0.036(2) 0.0019(18) 0.0009(17) 0.0018(17)
C21 0.026(2) 0.031(2) 0.038(3) 0.0043(19) 0.0013(19) 0.0057(18)
O2 0.0263(15) 0.0276(16) 0.0424(17) -0.0006(13) 0.0086(13) -0.0014(12)
C22 0.019(2) 0.039(3) 0.034(2) 0.008(2) 0.0032(17) 0.0034(18)
N1 0.0237(18) 0.038(2) 0.032(2) -0.0017(16) 0.0032(15) 0.0079(16)
C23 0.035(2) 0.044(3) 0.031(2) 0.003(2) 0.0032(19) 0.006(2)
C24 0.051(3) 0.057(3) 0.031(3) 0.002(2) 0.015(2) 0.016(2)
O3 0.035(2) 0.088(3) 0.066(3) 0.020(2) 0.0141(18) 0.0195(19)
C25 0.065(3) 0.046(3) 0.035(3) -0.003(2) 0.014(2) 0.014(3)
N2 0.037(2) 0.038(2) 0.032(2) -0.0007(17) 0.0052(16) 0.0061(17)
C26 0.038(3) 0.030(2) 0.044(3) -0.006(2) 0.004(2) 0.008(2)
C27 0.030(2) 0.024(2) 0.040(3) 0.0016(18) 0.0054(19) 0.0046(18)
C28 0.033(2) 0.033(2) 0.050(3) 0.004(2) 0.015(2) 0.0083(19)
C29 0.027(2) 0.035(3) 0.049(3) 0.009(2) 0.004(2) 0.0045(19)
C30 0.034(3) 0.063(4) 0.059(3) 0.024(3) 0.012(2) 0.019(2)
C31 0.037(3) 0.141(7) 0.094(5) 0.061(5) 0.005(3) 0.012(4)
C32 0.047(3) 0.080(4) 0.057(3) 0.031(3) 0.005(3) 0.024(3)
C33 0.120(6) 0.080(5) 0.084(5) 0.035(4) 0.026(4) 0.068(5)
C34 0.029(2) 0.035(2) 0.041(3) 0.009(2) 0.0028(19) -0.0015(19)
C35 0.024(2) 0.024(2) 0.037(2) 0.0027(18) -0.0024(18) -0.0033(17)
C36 0.027(2) 0.020(2) 0.037(2) -0.0001(18) 0.0001(18) 0.0019(17)
O4 0.0246(15) 0.0310(16) 0.0350(16) 0.0019(13) 0.0008(12) 0.0045(12)
C37 0.028(2) 0.028(2) 0.030(2) -0.0048(18) -0.0010(18) 0.0001(17)
C38 0.024(2) 0.026(2) 0.031(2) -0.0051(17) 0.0035(17) 0.0020(17)
C39 0.029(2) 0.026(2) 0.030(2) -0.0005(18) 0.0027(18) 0.0066(18)
C40 0.032(2) 0.029(2) 0.036(2) 0.0035(19) 0.0070(19) 0.0045(18)
C41 0.036(2) 0.042(3) 0.037(3) 0.009(2) 0.007(2) -0.002(2)
C42 0.058(3) 0.063(4) 0.032(3) 0.006(2) 0.011(2) -0.003(3)
C43 0.056(3) 0.046(3) 0.060(3) 0.021(3) 0.010(3) 0.015(3)
C44 0.042(3) 0.062(4) 0.052(3) 0.018(3) 0.010(2) -0.008(3)
C45 0.033(2) 0.028(2) 0.041(3) 0.0045(19) 0.006(2) -0.0043(19)
C46 0.030(2) 0.027(2) 0.033(2) 0.0027(18) 0.0055(18) 0.0017(18)
C47 0.025(2) 0.027(2) 0.033(2) 0.0000(18) 0.0044(18) 0.0042(17)
O5 0.0240(15) 0.0348(17) 0.0345(16) 0.0048(13) 0.0024(12) -0.0027(13)
C48 0.028(2) 0.035(3) 0.043(3) -0.002(2) 0.003(2) -0.0062(19)
N3 0.0220(18) 0.033(2) 0.035(2) 0.0018(17) -0.0012(15) 0.0012(15)
C49 0.034(3) 0.045(3) 0.045(3) -0.002(2) -0.007(2) -0.006(2)
C50 0.027(2) 0.055(3) 0.055(3) 0.007(3) -0.012(2) -0.008(2)
O6 0.036(4) 0.043(4) 0.076(5) -0.007(4) -0.018(3) -0.007(3)
C50' 0.027(2) 0.055(3) 0.055(3) 0.007(3) -0.012(2) -0.008(2)
O6' 0.025(3) 0.084(6) 0.060(5) 0.027(4) 0.011(3) -0.001(3)
C51 0.033(3) 0.051(3) 0.039(3) 0.005(2) -0.004(2) -0.001(2)
N4 0.0243(18) 0.044(2) 0.032(2) 0.0051(17) 0.0056(15) -0.0016(16)
C52 0.020(2) 0.047(3) 0.043(3) 0.015(2) 0.0028(19) 0.002(2)
N11 0.045(3) 0.086(4) 0.035(2) -0.003(2) -0.006(2) -0.010(2)
O11 0.116(4) 0.052(2) 0.068(3) 0.002(2) 0.062(3) -0.005(2)
O12 0.0295(18) 0.050(2) 0.061(2) 0.0000(17) -0.0018(16) -0.0073(15)
O13 0.105(5) 0.197(7) 0.104(5) 0.023(5) -0.010(4) -0.020(5)
O61 0.0273(15) 0.0354(17) 0.0331(17) 0.0004(13) 0.0023(13) -0.0005(13)
C61 0.026(2) 0.029(2) 0.039(3) -0.0005(19) 0.0079(19) 0.0008(18)
N61 0.033(2) 0.036(2) 0.030(2) -0.0024(16) 0.0021(16) -0.0028(16)
C62 0.041(3) 0.051(3) 0.044(3) -0.009(2) -0.001(2) -0.005(2)
C63 0.044(3) 0.061(3) 0.042(3) -0.001(2) 0.010(2) -0.013(3)
O71 0.0319(18) 0.0442(19) 0.0384(18) 0.0014(15) 0.0067(14) -0.0043(15)
C71 0.029(4) 0.051(5) 0.047(4) -0.008(4) 0.010(3) 0.008(4)
N71 0.029(2) 0.053(3) 0.038(2) -0.0034(19) 0.0041(17) -0.0050(18)
C72 0.034(4) 0.092(7) 0.066(6) -0.016(6) -0.002(4) 0.000(5)
C73 0.053(5) 0.076(6) 0.077(6) -0.026(5) 0.005(4) 0.007(4)
O71' 0.0319(18) 0.0442(19) 0.0384(18) 0.0014(15) 0.0067(14) -0.0043(15)
C71' 0.025(8) 0.005(7) 0.048(9) 0.008(7) -0.006(6) -0.004(6)
N71' 0.029(2) 0.053(3) 0.038(2) -0.0034(19) 0.0041(17) -0.0050(18)
C72' 0.045(11) 0.079(14) 0.113(18) 0.073(13) -0.051(11) -0.038(10)
C73' 0.031(10) 0.045(12) 0.120(19) 0.037(13) -0.007(10) -0.007(9)
N22 0.039(3) 0.100(5) 0.099(5) 0.043(4) -0.002(3) -0.003(3)
O21 0.052(4) 0.413(16) 0.165(7) 0.132(9) 0.021(4) 0.038(6)
O22 0.140(6) 0.245(10) 0.135(6) -0.053(7) 0.023(5) -0.012(6)
O23 0.182(9) 0.068(5) 0.453(18) -0.056(7) 0.101(10) -0.020(5)
O81 0.197(8) 0.104(5) 0.139(6) 0.029(4) 0.015(6) -0.031(5)
C81 0.106(7) 0.138(9) 0.156(9) -0.068(7) 0.073(7) -0.070(6)
N81 0.092(4) 0.047(3) 0.070(3) 0.013(3) 0.005(3) -0.013(3)
C82 0.100(5) 0.055(4) 0.100(5) 0.025(4) 0.019(4) 0.012(4)
C83 0.094(6) 0.103(6) 0.105(6) 0.015(5) 0.033(5) 0.009(5)

loop_
_atom_type_symbol
_atom_type_description
_atom_type_scat_dispersion_real
_atom_type_scat_dispersion_imag
_atom_type_scat_source
C C 0.0033 0.0016 'International Tables Vol C Tables 4.2.6.8 and 6.1.1.4'
H H 0.0000 0.0000 'International Tables Vol C Tables 4.2.6.8 and 6.1.1.4'
N N 0.0061 0.0033 'International Tables Vol C Tables 4.2.6.8 and 6.1.1.4'
O O 0.0106 0.0060 'International Tables Vol C Tables 4.2.6.8 and 6.1.1.4'
Ni Ni 0.3393 1.1124 'International Tables Vol C Tables 4.2.6.8 and 6.1.1.4'

loop_
_geom_angle_atom_site_label_1
_geom_angle_atom_site_label_2
_geom_angle_atom_site_label_3
_geom_angle
_geom_angle_site_symmetry_1
_geom_angle_site_symmetry_3
_geom_angle_publ_flag
O5 Ni1 N4 178.28(13) . . ?
O5 Ni1 O1 91.47(11) . . ?
N4 Ni1 O1 87.09(13) . . ?
O5 Ni1 N3 87.16(12) . . ?
N4 Ni1 N3 94.34(14) . . ?
O1 Ni1 N3 175.80(13) . . ?
O5 Ni1 O11 83.84(15) . . ?
N4 Ni1 O11 95.24(16) . . ?
O1 Ni1 O11 90.99(13) . . ?
N3 Ni1 O11 92.81(15) . . ?
O5 Ni1 O61 88.63(11) . . ?
N4 Ni1 O61 92.27(12) . . ?
O1 Ni1 O61 88.52(11) . . ?
N3 Ni1 O61 87.48(13) . . ?
O11 Ni1 O61 172.44(15) . . ?
N2 Ni2 N1 94.50(14) . . ?
N2 Ni2 O2 178.10(13) . . ?
N1 Ni2 O2 87.39(12) . . ?
N2 Ni2 O4 84.97(13) . . ?
N1 Ni2 O4 175.83(12) . . ?
O2 Ni2 O4 93.17(11) . . ?
N2 Ni2 O71 93.32(14) . . ?
N1 Ni2 O71 90.19(13) . . ?
O2 Ni2 O71 86.86(12) . . ?
O4 Ni2 O71 85.71(11) . . ?
N2 Ni2 O12 89.97(14) . . ?
N1 Ni2 O12 85.62(13) . . ?
O2 Ni2 O12 89.98(12) . . ?
O4 Ni2 O12 98.51(12) . . ?
O71 Ni2 O12 174.87(13) . . ?
C1 O1 Ni1 121.0(2) . . ?
O1 C1 C10 120.5(4) . . ?
O1 C1 C2 119.8(4) . . ?
C10 C1 C2 119.8(4) . . ?
C3 C2 C1 118.5(4) . . ?
C3 C2 C52 117.8(4) . . ?
C1 C2 C52 123.7(4) . . ?
C4 C3 C2 122.8(4) . . ?
C9 C4 C3 116.5(4) . . ?
C9 C4 C5 122.3(4) . . ?
C3 C4 C5 121.0(4) . . ?
C7 C5 C6 111.6(5) . . ?
C7 C5 C8 108.6(5) . . ?
C6 C5 C8 105.3(6) . . ?
C7 C5 C4 111.3(4) . . ?
C6 C5 C4 108.1(4) . . ?
C8 C5 C4 111.9(4) . . ?
C4 C9 C10 122.7(4) . . ?
C1 C10 C9 119.7(4) . . ?
C1 C10 C11 121.0(4) . . ?
C9 C10 C11 119.3(4) . . ?
C10 C11 C12 113.8(3) . . ?
C13 C12 C21 119.8(4) . . ?
C13 C12 C11 119.8(4) . . ?
C21 C12 C11 120.3(4) . . ?
C12 C13 C14 123.0(4) . . ?
C19 C14 C13 116.0(4) . . ?
C19 C14 C15 121.8(4) . . ?
C13 C14 C15 122.1(4) . . ?
C14 C15 C18 108.0(4) . . ?
C14 C15 C16 112.8(4) . . ?
C18 C15 C16 108.8(5) . . ?
C14 C15 C17 110.6(4) . . ?
C18 C15 C17 108.2(5) . . ?
C16 C15 C17 108.4(5) . . ?
C14 C19 C20 122.8(4) . . ?
C21 C20 C19 120.1(4) . . ?
C21 C20 C22 124.0(4) . . ?
C19 C20 C22 116.0(4) . . ?
O2 C21 C20 121.1(4) . . ?
O2 C21 C12 120.6(4) . . ?
C20 C21 C12 118.3(4) . . ?
C21 O2 Ni2 122.0(2) . . ?
N1 C22 C20 126.8(4) . . ?
C22 N1 C23 116.1(4) . . ?
C22 N1 Ni2 122.3(3) . . ?
C23 N1 Ni2 121.3(3) . . ?
N1 C23 C24 113.9(4) . . ?
O3 C24 C25 109.3(4) . . ?
O3 C24 C23 111.9(4) . . ?
C25 C24 C23 114.7(4) . . ?
N2 C25 C24 112.0(4) . . ?
C26 N2 C25 116.7(4) . . ?
C26 N2 Ni2 123.7(3) . . ?
C25 N2 Ni2 119.4(3) . . ?
N2 C26 C27 126.1(4) . . ?
C36 C27 C28 119.2(4) . . ?
C36 C27 C26 123.4(4) . . ?
C28 C27 C26 117.4(4) . . ?
C29 C28 C27 122.9(4) . . ?
C28 C29 C34 116.2(4) . . ?
C28 C29 C30 120.3(4) . . ?
C34 C29 C30 123.5(4) . . ?
C29 C30 C33 109.7(5) . . ?
C29 C30 C32 112.2(4) . . ?
C33 C30 C32 108.3(5) . . ?
C29 C30 C31 107.7(4) . . ?
C33 C30 C31 110.9(5) . . ?
C32 C30 C31 108.1(5) . . ?
C35 C34 C29 123.1(4) . . ?
C36 C35 C34 118.8(4) . . ?
C36 C35 C37 121.8(4) . . ?
C34 C35 C37 119.3(4) . . ?
O4 C36 C35 121.2(4) . . ?
O4 C36 C27 119.0(4) . . ?
C35 C36 C27 119.7(4) . . ?
C36 O4 Ni2 120.1(2) . . ?
C35 C37 C38 114.9(3) . . ?
C39 C38 C47 119.5(4) . . ?
C39 C38 C37 120.4(4) . . ?
C47 C38 C37 120.1(4) . . ?
C38 C39 C40 122.7(4) . . ?
C45 C40 C39 116.6(4) . . ?
C45 C40 C41 124.3(4) . . ?
C39 C40 C41 119.1(4) . . ?
C42 C41 C44 109.2(4) . . ?
C42 C41 C43 110.0(4) . . ?
C44 C41 C43 108.5(4) . . ?
C42 C41 C40 109.8(4) . . ?
C44 C41 C40 111.4(4) . . ?
C43 C41 C40 107.8(4) . . ?
C40 C45 C46 123.3(4) . . ?
C45 C46 C47 118.3(4) . . ?
C45 C46 C48 118.8(4) . . ?
C47 C46 C48 122.8(4) . . ?
O5 C47 C38 119.5(4) . . ?
O5 C47 C46 121.0(4) . . ?
C38 C47 C46 119.5(4) . . ?
C47 O5 Ni1 122.7(2) . . ?
N3 C48 C46 127.1(4) . . ?
C48 N3 C49 117.7(4) . . ?
C48 N3 Ni1 121.3(3) . . ?
C49 N3 Ni1 120.8(3) . . ?
N3 C49 C50 113.3(4) . . ?
O6 C50 C49 109.7(5) . . ?
O6 C50 C51 111.3(5) . . ?
C49 C50 C51 114.9(4) . . ?
N4 C51 C50 112.1(4) . . ?
C52 N4 C51 117.2(4) . . ?
C52 N4 Ni1 122.8(3) . . ?
C51 N4 Ni1 119.9(3) . . ?
N4 C52 C2 126.7(4) . . ?
O11 N11 O12 127.8(5) . . ?
O11 N11 O13 109.3(5) . . ?
O12 N11 O13 120.4(5) . . ?
N11 O11 Ni1 143.4(4) . . ?
N11 O12 Ni2 133.7(3) . . ?
C61 O61 Ni1 118.1(3) . . ?
O61 C61 N61 125.5(4) . . ?
C61 N61 C62 122.6(4) . . ?
C61 N61 C63 121.3(4) . . ?
C62 N61 C63 115.9(4) . . ?
C71 O71 Ni2 138.3(4) . . ?
O71 C71 N71 132.5(7) . . ?
C71 N71 C72 129.2(6) . . ?
C71 N71 C73 114.8(5) . . ?
C72 N71 C73 114.1(6) . . ?
O23 N22 O21 124.0(13) . . ?
O23 N22 O22 128.2(11) . . ?
O21 N22 O22 107.5(11) . . ?
O81 C81 N81 111.7(11) . . ?
C81 N81 C82 131.6(7) . . ?
C81 N81 C83 112.4(7) . . ?
C82 N81 C83 116.0(6) . . ?

loop_
_geom_bond_atom_site_label_1
_geom_bond_atom_site_label_2
_geom_bond_distance
_geom_bond_site_symmetry_2
_geom_bond_publ_flag
Ni1 O5 2.009(3) . ?
Ni1 N4 2.010(4) . ?
Ni1 O1 2.039(3) . ?
Ni1 N3 2.042(3) . ?
Ni1 O11 2.085(4) . ?
Ni1 O61 2.126(3) . ?
Ni2 N2 2.033(4) . ?
Ni2 N1 2.034(4) . ?
Ni2 O2 2.043(3) . ?
Ni2 O4 2.055(3) . ?
Ni2 O71 2.079(3) . ?
Ni2 O12 2.117(3) . ?
O1 C1 1.358(5) . ?
C1 C10 1.382(6) . ?
C1 C2 1.412(6) . ?
C2 C3 1.397(6) . ?
C2 C52 1.446(6) . ?
C3 C4 1.397(7) . ?
C4 C9 1.388(6) . ?
C4 C5 1.533(6) . ?
C5 C7 1.496(8) . ?
C5 C6 1.517(7) . ?
C5 C8 1.522(9) . ?
C9 C10 1.395(6) . ?
C10 C11 1.519(5) . ?
C11 C12 1.520(6) . ?
C12 C13 1.370(6) . ?
C12 C21 1.421(6) . ?
C13 C14 1.423(6) . ?
C14 C19 1.379(6) . ?
C14 C15 1.520(6) . ?
C15 C18 1.523(7) . ?
C15 C16 1.526(7) . ?
C15 C17 1.529(7) . ?
C19 C20 1.407(6) . ?
C20 C21 1.398(6) . ?
C20 C22 1.463(6) . ?
C21 O2 1.348(5) . ?
C22 N1 1.280(5) . ?
N1 C23 1.473(5) . ?
C23 C24 1.527(6) . ?
C24 O3 1.414(6) . ?
C24 C25 1.518(7) . ?
C25 N2 1.457(6) . ?
N2 C26 1.282(6) . ?
C26 C27 1.452(6) . ?
C27 C36 1.400(6) . ?
C27 C28 1.403(6) . ?
C28 C29 1.378(6) . ?
C29 C34 1.402(6) . ?
C29 C30 1.531(6) . ?
C30 C33 1.534(9) . ?
C30 C32 1.536(7) . ?
C30 C31 1.543(8) . ?
C34 C35 1.396(6) . ?
C35 C36 1.392(6) . ?
C35 C37 1.519(6) . ?
C36 O4 1.365(5) . ?
C37 C38 1.522(6) . ?
C38 C39 1.379(6) . ?
C38 C47 1.410(6) . ?
C39 C40 1.412(6) . ?
C40 C45 1.378(6) . ?
C40 C41 1.545(6) . ?
C41 C42 1.521(7) . ?
C41 C44 1.538(6) . ?
C41 C43 1.539(6) . ?
C45 C46 1.408(6) . ?
C46 C47 1.411(6) . ?
C46 C48 1.455(6) . ?
C47 O5 1.338(5) . ?
C48 N3 1.271(5) . ?
N3 C49 1.462(5) . ?
C49 C50 1.518(7) . ?
C50 O6 1.364(7) . ?
C50 C51 1.534(7) . ?
C51 N4 1.456(6) . ?
N4 C52 1.288(6) . ?
N11 O11 1.207(5) . ?
N11 O12 1.236(5) . ?
N11 O13 1.254(7) . ?
O61 C61 1.243(5) . ?
C61 N61 1.308(5) . ?
N61 C62 1.457(5) . ?
N61 C63 1.469(5) . ?
O71 C71 1.172(7) . ?
C71 N71 1.292(7) . ?
N71 C72 1.407(7) . ?
N71 C73 1.520(8) . ?
N22 O23 1.089(9) . ?
N22 O21 1.110(9) . ?
N22 O22 1.232(9) . ?
O81 C81 1.325(11) . ?
C81 N81 1.346(10) . ?
N81 C82 1.433(8) . ?
N81 C83 1.489(9) . ?

loop_
_geom_hbond_atom_site_label_D
_geom_hbond_atom_site_label_H
_geom_hbond_atom_site_label_A
_geom_hbond_distance_DH
_geom_hbond_distance_HA
_geom_hbond_distance_DA
_geom_hbond_angle_DHA
_geom_hbond_site_symmetry_A
O1 H1 O2 1.03 1.41 2.430(4) 172.9 .
O4 H2 O5 1.12 1.34 2.440(4) 166.0 .
